data_7241079
loop_
_publ_author_name
'Zhu, Gui-Ying'
'Liu, Zhenliang'
'Wang, Jia'
'Niu, Xue'
'Wang, Teng'
'Jin, Guo-Xia'
'Ma, Jian-Ping'

_publ_section_title
;
 Syntheses of four porous 3-D Cd(ii) metal--organic frameworks from a new
 multidentate ligand 5-(imidazol-1-yl)-N&#x2032;-(pyridin-4-ylmethylene)
 nicotinohydrazide and their characterization and adsorption properties
;
_journal_issue 51
_journal_name_full 'RSC Advances'
_journal_page_first 30650
_journal_page_last 30655
_journal_paper_doi 10.1039/D0RA05131D
_journal_volume 10
_journal_year 2020
_chemical_formula_moiety 'C15 H11 Br Cd N6 O'
_chemical_formula_sum 'C15 H11 Br Cd N6 O'
_chemical_formula_weight 483.61
_space_group_crystal_system monoclinic
_space_group_IT_number 14
_space_group_name_Hall '-P 2ybc'
_space_group_name_H-M_alt 'P 1 21/c 1'
_symmetry_Int_Tables_number 14
_atom_sites_solution_primary iterative
_audit_creation_date 2020-07-15
_audit_creation_method
;
Olex2 1.2
(compiled 2018.05.29 svn.r3508 for OlexSys, GUI svn.r5506)
;
_audit_update_record
;
2020-07-15 deposited with the CCDC.	2020-07-31 downloaded from the CCDC.
;
_cell_angle_alpha 90
_cell_angle_beta 100.171(5)
_cell_angle_gamma 90
_cell_formula_units_Z 4
_cell_length_a 14.1595(7)
_cell_length_b 13.7222(9)
_cell_length_c 11.8323(7)
_cell_measurement_reflns_used 4545
_cell_measurement_temperature 100.01(10)
_cell_measurement_theta_max 70.6020
_cell_measurement_theta_min 7.1950
_cell_volume 2262.9(2)
_computing_cell_refinement 'CrysAlisPro 1.171.38.41 (Rigaku OD, 2015)'
_computing_data_collection 'CrysAlisPro 1.171.38.41 (Rigaku OD, 2015)'
_computing_data_reduction 'CrysAlisPro 1.171.38.41 (Rigaku OD, 2015)'
_computing_molecular_graphics 'Olex2 (Dolomanov et al., 2009)'
_computing_publication_material 'Olex2 (Dolomanov et al., 2009)'
_computing_structure_refinement 'olex2.refine (Bourhis et al., 2015)'
_computing_structure_solution 'olex2.solve (Bourhis et al., 2015)'
_diffrn_ambient_environment N~2~
_diffrn_ambient_temperature 100.01(10)
_diffrn_detector 'CCD plate'
_diffrn_detector_area_resol_mean 16.0793
_diffrn_detector_type Eos
_diffrn_measured_fraction_theta_full 0.9756
_diffrn_measured_fraction_theta_max 0.9756
_diffrn_measurement_details
;
List of Runs (angles in degrees, time in seconds):

  # Type    Start    End  Width  t~exp~   \w     \q     \k     \f   Frames
#--------------------------------------------------------------------------
  1  \w    -25.00  14.00   1.00    1.00    --    0.00 -57.00  90.00   39
  2  \w      5.00  95.00   1.00    1.00    --   54.00 -99.00  30.00   90
  3  \w     98.00 141.00   1.00    1.00    --  108.00 -91.00   0.00   43
  4  \w    113.00 138.00   1.00    1.00    --  108.00 -77.00 -60.00   25
  5  \w     97.00 134.00   1.00    1.00    --  108.00 -37.00  60.00   37
  6  \w    124.00 176.00   1.00    1.00    --  108.00  63.00 150.00   52
  7  \w    122.00 153.00   1.00    1.00    --  108.00 111.00  60.00   31
  8  \w    113.00 177.00   1.00    1.00    --  108.00  77.00 120.00   64
  9  \w     86.00 112.00   1.00    1.00    --  108.00  63.00 150.00   26
 10  \w     44.00  88.00   1.00    1.00    --  108.00 -37.00  60.00   44
 11  \w     41.00 100.00   1.00    1.00    --  108.00-111.00  60.00   59
 12  \w     43.00  98.00   1.00    1.00    --  108.00 -77.00 -60.00   55
 13  \w     45.00 116.00   1.00    1.00    --  108.00-111.00 -90.00   71
 14  \w     34.00 124.00   1.00    1.00    --   54.00  37.00-180.00   90
 15  \w     32.00  66.00   1.00    1.00    --    0.00  57.00   0.00   34
 16  \w     35.00 108.00   1.00    1.00    --   54.00  57.00 -90.00   73
 17  \w     -4.00  22.00   1.00    1.00    --    0.00  57.00 -30.00   26
 18  \w    -69.00 -42.00   1.00    1.00    --    0.00 -57.00  90.00   27
;
_diffrn_measurement_device 'four-circle diffractometer'
_diffrn_measurement_device_type 'SuperNova, Dual, Cu at zero, Eos'
_diffrn_measurement_method '\w scans'
_diffrn_orient_matrix_type 'CrysAlisPro convention (1999,Acta A55,543-557)'
_diffrn_orient_matrix_UB_11 -0.0614006000
_diffrn_orient_matrix_UB_12 -0.0240016000
_diffrn_orient_matrix_UB_13 0.0917331000
_diffrn_orient_matrix_UB_21 -0.0652769000
_diffrn_orient_matrix_UB_22 0.0880871000
_diffrn_orient_matrix_UB_23 -0.0396662000
_diffrn_orient_matrix_UB_31 -0.0648142000
_diffrn_orient_matrix_UB_32 -0.0652763000
_diffrn_orient_matrix_UB_33 -0.0865925000
_diffrn_radiation_monochromator mirror
_diffrn_radiation_probe x-ray
_diffrn_radiation_type 'Cu K\a'
_diffrn_radiation_wavelength 1.54178
_diffrn_reflns_av_R_equivalents 0.0209
_diffrn_reflns_av_unetI/netI 0.0262
_diffrn_reflns_limit_h_max 12
_diffrn_reflns_limit_h_min -17
_diffrn_reflns_limit_k_max 12
_diffrn_reflns_limit_k_min -16
_diffrn_reflns_limit_l_max 14
_diffrn_reflns_limit_l_min -14
_diffrn_reflns_number 8474
_diffrn_reflns_theta_full 71.0955
_diffrn_reflns_theta_max 71.10
_diffrn_reflns_theta_min 3.17
_diffrn_source 'micro-focus sealed X-ray tube'
_diffrn_source_type 'SuperNova (Cu) X-ray Source'
_exptl_absorpt_coefficient_mu 9.898
_exptl_absorpt_correction_T_max 1.00000
_exptl_absorpt_correction_T_min 0.21826
_exptl_absorpt_correction_type multi-scan
_exptl_absorpt_process_details
;
CrysAlisPro 1.171.38.41 (Rigaku Oxford Diffraction, 2015)
Empirical absorption correction using spherical harmonics,
 implemented in SCALE3 ABSPACK scaling algorithm.
;
_exptl_crystal_colour 'clear light yellow'
_exptl_crystal_density_diffrn 1.4194
_exptl_crystal_description block
_exptl_crystal_F_000 936.2073
_exptl_crystal_size_max 0.27
_exptl_crystal_size_mid 0.14
_exptl_crystal_size_min 0.07
_refine_diff_density_max 1.8557
_refine_diff_density_min -1.5270
_refine_diff_density_rms 0.1164
_refine_ls_d_res_high 0.8148
_refine_ls_d_res_low 13.9370
_refine_ls_goodness_of_fit_ref 1.0424
_refine_ls_hydrogen_treatment constr
_refine_ls_matrix_type full
_refine_ls_number_constraints 27
_refine_ls_number_parameters 236
_refine_ls_number_reflns 4283
_refine_ls_number_restraints 0
_refine_ls_restrained_S_all 1.0424
_refine_ls_R_factor_all 0.0392
_refine_ls_R_factor_gt 0.0369
_refine_ls_shift/su_max 0.0001
_refine_ls_shift/su_mean 0.0000
_refine_ls_structure_factor_coef Fsqd
_refine_ls_weighting_details 'w=1/[\s^2^(Fo^2^)+(0.0327P)^2^+8.7672P] where P=(Fo^2^+2Fc^2^)/3'
_refine_ls_weighting_scheme calc
_refine_ls_wR_factor_gt 0.0870
_refine_ls_wR_factor_ref 0.0887
_reflns_Friedel_coverage 0.0
_reflns_limit_h_max 16
_reflns_limit_h_min -17
_reflns_limit_k_max 16
_reflns_limit_k_min 0
_reflns_limit_l_max 14
_reflns_limit_l_min 0
_reflns_number_gt 3979
_reflns_number_total 4283
_reflns_threshold_expression I>=2u(I)
_cod_data_source_file d0ra05131d2.cif
_cod_data_source_block exp_1711_sqd
_cod_depositor_comments 'Adding full bibliography for 7241077--7241080.cif.'
_cod_database_code 7241079
_chemical_oxdiff_formula 'C1 H1 O1 N1 Cd1'
_reflns_odcompleteness_completeness 99.83
_reflns_odcompleteness_iscentric 1
_reflns_odcompleteness_theta 66.97
_olex2_refinement_description
;
1. Fixed Uiso
 At 1.2 times of:
  All C(H) groups
2. Others
 Sof(C6')=Sof(H6')=Sof(C7')=Sof(H7')=1-FVAR(1)
 Sof(C6)=Sof(H6)=Sof(C7)=Sof(H7)=FVAR(1)
3.a Aromatic/amide H refined with riding coordinates:
 C1(H1), C10(H10), C5(H5), C3(H3), C13(H13), C8(H8), C15(H15), C14(H14),
 C12(H12), C6(H6), C7(H7), C6'(H6'), C7'(H7')
;
_platon_squeeze_void_probe_radius 1.20
_olex2_submission_special_instructions 'No special instructions were received'
_oxdiff_exptl_absorpt_empirical_details
;
Empirical correction (ABSPACK) includes:
- Absorption correction using spherical harmonics
- Frame scaling
;
_oxdiff_exptl_absorpt_empirical_full_max 2.332
_oxdiff_exptl_absorpt_empirical_full_min 0.706

loop_
_space_group_symop_id
_space_group_symop_operation_xyz
1 x,y,z
2 -x,y+1/2,-z+1/2
3 -x,-y,-z
4 x,-y-1/2,z-1/2

loop_
_atom_site_label
_atom_site_type_symbol
_atom_site_fract_x
_atom_site_fract_y
_atom_site_fract_z
_atom_site_U_iso_or_equiv
_atom_site_adp_type
_atom_site_occupancy
_atom_site_refinement_flags_posn
_atom_site_disorder_group
Cd1 Cd 0.733527(17) 0.019054(19) 0.17428(2) 0.01862(9) Uani 1.000000 . .
Br1 Br 0.66403(4) -0.02717(4) -0.04064(4) 0.04190(15) Uani 1.000000 . .
N2 N 0.6454(2) 0.3462(3) -0.2773(3) 0.0276(7) Uani 1.000000 . .
O1 O 0.7966(2) 0.4261(2) -0.1460(3) 0.0348(7) Uani 1.000000 . .
N1 N 0.3708(2) 0.0954(3) -0.2425(3) 0.0297(8) Uani 1.000000 . .
N3 N 0.6899(2) 0.2953(3) -0.1820(3) 0.0299(8) Uani 1.000000 . .
C11 C 0.5008(3) 0.2375(3) -0.2942(4) 0.0292(9) Uani 1.000000 . .
C1 C 0.7859(3) 0.2000(3) 0.0106(4) 0.0299(9) Uani 1.000000 . .
H1 H 0.7347(3) 0.1705(3) -0.0371(4) 0.0359(11) Uiso 1.000000 R .
N6 N 0.8258(3) 0.1536(3) 0.1051(3) 0.0327(8) Uani 1.000000 . .
C2 C 0.8165(3) 0.2908(3) -0.0210(4) 0.0309(9) Uani 1.000000 . .
C10 C 0.5616(3) 0.3160(3) -0.3274(4) 0.0306(9) Uani 1.000000 . .
H10 H 0.5360(3) 0.3488(3) -0.3946(4) 0.0367(11) Uiso 1.000000 R .
C5 C 0.8997(3) 0.1955(4) 0.1745(4) 0.0422(13) Uani 1.000000 . .
H5 H 0.9289(3) 0.1627(4) 0.2403(4) 0.0507(15) Uiso 1.000000 R .
C9 C 0.7658(3) 0.3435(3) -0.1248(4) 0.0299(9) Uani 1.000000 . .
C3 C 0.8922(3) 0.3356(4) 0.0507(4) 0.0435(13) Uani 1.000000 . .
H3 H 0.9145(3) 0.3963(4) 0.0326(4) 0.0522(16) Uiso 1.000000 R .
C4 C 0.9339(4) 0.2869(4) 0.1505(4) 0.0482(14) Uani 1.000000 . .
C13 C 0.4548(4) 0.1117(6) -0.1769(6) 0.076(2) Uani 1.000000 . .
H13 H 0.4713(4) 0.0733(6) -0.1116(6) 0.092(3) Uiso 1.000000 R .
C8 C 1.0752(3) 0.3954(3) 0.2062(4) 0.0277(9) Uani 1.000000 . .
H8 H 1.0778(3) 0.4199(3) 0.1336(4) 0.0332(11) Uiso 1.000000 R .
N4 N 1.0099(4) 0.3299(4) 0.2297(4) 0.0652(18) Uani 1.000000 . .
C15 C 0.3535(4) 0.1464(5) -0.3369(5) 0.0550(16) Uani 1.000000 . .
H15 H 0.2976(4) 0.1332(5) -0.3888(5) 0.0660(19) Uiso 1.000000 R .
C14 C 0.5202(4) 0.1813(6) -0.1977(6) 0.076(2) Uani 1.000000 . .
H14 H 0.5772(4) 0.1898(6) -0.1461(6) 0.092(3) Uiso 1.000000 R .
N5 N 1.1345(3) 0.4195(3) 0.3006(3) 0.0393(10) Uani 1.000000 . .
C12 C 0.4138(4) 0.2195(5) -0.3648(5) 0.0597(18) Uani 1.000000 . .
H12 H 0.3954(4) 0.2563(5) -0.4311(5) 0.072(2) Uiso 1.000000 R .
C6 C 1.0117(10) 0.3355(12) 0.3534(7) 0.047(4) Uani 0.61(3) . 1
H6 H 0.9681(10) 0.3090(12) 0.3951(7) 0.056(5) Uiso 0.61(3) R 1
C7 C 1.0908(10) 0.3878(14) 0.3932(8) 0.045(4) Uani 0.61(3) . 1
H7 H 1.1135(10) 0.4013(14) 0.4702(8) 0.054(5) Uiso 0.61(3) R 1
C6' C 1.058(2) 0.281(2) 0.3325(17) 0.065(9) Uani 0.39(3) . 2
H6' H 1.043(2) 0.221(2) 0.3615(17) 0.078(11) Uiso 0.39(3) R 2
C7' C 1.1303(17) 0.3414(18) 0.3768(17) 0.051(6) Uani 0.39(3) . 2
H7' H 1.1710(17) 0.3328(18) 0.4469(17) 0.061(8) Uiso 0.39(3) R 2

loop_
_atom_site_aniso_label
_atom_site_aniso_U_11
_atom_site_aniso_U_22
_atom_site_aniso_U_33
_atom_site_aniso_U_12
_atom_site_aniso_U_13
_atom_site_aniso_U_23
Cd1 0.01337(13) 0.01595(14) 0.02505(15) 0.00068(9) -0.00071(10) 0.00011(10)
Br1 0.0525(3) 0.0358(3) 0.0307(2) -0.0160(2) -0.0110(2) 0.0001(2)
N2 0.0236(17) 0.0244(18) 0.0326(19) -0.0031(14) -0.0010(14) 0.0034(15)
O1 0.0379(17) 0.0324(17) 0.0297(15) -0.0168(14) -0.0062(13) 0.0041(13)
N1 0.0242(17) 0.0286(19) 0.036(2) -0.0009(15) 0.0049(15) 0.0069(16)
N3 0.0247(17) 0.0268(19) 0.0354(19) -0.0078(15) -0.0022(14) 0.0063(16)
C11 0.024(2) 0.031(2) 0.031(2) -0.0004(18) 0.0010(16) -0.0013(18)
C1 0.024(2) 0.033(2) 0.030(2) -0.0104(18) -0.0041(16) 0.0039(19)
N6 0.0264(18) 0.032(2) 0.036(2) -0.0110(16) -0.0049(15) 0.0117(17)
C2 0.027(2) 0.033(2) 0.032(2) -0.0102(18) -0.0005(17) 0.0052(19)
C10 0.024(2) 0.032(2) 0.034(2) -0.0042(18) 0.0001(17) -0.0005(19)
C5 0.033(2) 0.050(3) 0.037(2) -0.022(2) -0.0119(19) 0.021(2)
C9 0.028(2) 0.032(2) 0.028(2) -0.0076(18) -0.0002(17) 0.0018(18)
C3 0.038(3) 0.050(3) 0.036(2) -0.029(2) -0.010(2) 0.017(2)
C4 0.039(3) 0.061(3) 0.038(3) -0.036(3) -0.012(2) 0.016(2)
C13 0.032(3) 0.105(6) 0.080(4) -0.028(3) -0.023(3) 0.066(4)
C8 0.0205(19) 0.031(2) 0.030(2) -0.0097(17) -0.0007(16) 0.0050(18)
N4 0.064(3) 0.088(4) 0.032(2) -0.060(3) -0.023(2) 0.031(2)
C15 0.040(3) 0.068(4) 0.047(3) -0.027(3) -0.018(2) 0.018(3)
C14 0.029(3) 0.114(6) 0.075(4) -0.034(3) -0.020(3) 0.057(4)
N5 0.032(2) 0.049(2) 0.0307(19) -0.0243(19) -0.0113(16) 0.0140(18)
C12 0.049(3) 0.062(4) 0.056(3) -0.029(3) -0.022(3) 0.030(3)
C6 0.052(7) 0.064(9) 0.019(4) -0.032(7) -0.010(4) 0.017(4)
C7 0.038(6) 0.075(10) 0.020(4) -0.027(6) -0.004(4) 0.008(5)
C6' 0.066(15) 0.058(14) 0.057(10) -0.051(13) -0.026(10) 0.026(10)
C7' 0.033(10) 0.058(12) 0.049(9) -0.026(9) -0.025(8) 0.014(9)

loop_
_atom_type_symbol
_atom_type_scat_dispersion_real
_atom_type_scat_dispersion_imag
_atom_type_scat_Cromer_Mann_a1
_atom_type_scat_Cromer_Mann_a2
_atom_type_scat_Cromer_Mann_a3
_atom_type_scat_Cromer_Mann_a4
_atom_type_scat_Cromer_Mann_b1
_atom_type_scat_Cromer_Mann_b2
_atom_type_scat_Cromer_Mann_b3
_atom_type_scat_Cromer_Mann_b4
_atom_type_scat_Cromer_Mann_c
_atom_type_scat_source
_atom_type_scat_dispersion_source
C 0.01920 0.00962 2.31000 1.02000 1.58860 0.86500 20.84390 10.20750 0.56870 51.65120 0.215599998832 'International Tables Volume C Table 6.1.1.4 (pp. 500-502)' 'Henke, Gullikson and Davis, At. Data and Nucl. Data Tables, 1993, 54, 2'
H 0.00000 0.00000 0.49300 0.32291 0.14019 0.04081 10.51090 26.12570 3.14236 57.79970 0.0030380000826 'International Tables Volume C Table 6.1.1.4 (pp. 500-502)' 'Henke, Gullikson and Davis, At. Data and Nucl. Data Tables, 1993, 54, 2'
O 0.05239 0.03376 3.04850 2.28680 1.54630 0.86700 13.27710 5.70110 0.32390 32.90890 0.250800013542 'International Tables Volume C Table 6.1.1.4 (pp. 500-502)' 'Henke, Gullikson and Davis, At. Data and Nucl. Data Tables, 1993, 54, 2'
Cd 0.15709 4.73471 19.22140 17.64440 4.46100 1.60290 0.59460 6.90890 24.70080 87.48250 5.06939983368 'International Tables Volume C Table 6.1.1.4 (pp. 500-502)' 'Henke, Gullikson and Davis, At. Data and Nucl. Data Tables, 1993, 54, 2'
Br -0.67409 1.33002 17.17890 5.23580 5.63770 3.98510 2.17230 16.57960 0.26090 41.43280 2.95569992065 'International Tables Volume C Table 6.1.1.4 (pp. 500-502)' 'Henke, Gullikson and Davis, At. Data and Nucl. Data Tables, 1993, 54, 2'
N 0.03256 0.01839 12.21260 3.13220 2.01250 1.16630 0.00570 9.89330 28.99750 0.58260 -11.5290002823 'International Tables Volume C Table 6.1.1.4 (pp. 500-502)' 'Henke, Gullikson and Davis, At. Data and Nucl. Data Tables, 1993, 54, 2'

loop_
_geom_angle_atom_site_label_1
_geom_angle_atom_site_label_2
_geom_angle_atom_site_label_3
_geom_angle
_geom_angle_site_symmetry_1
_geom_angle_site_symmetry_3
_geom_angle_publ_flag
N2 Cd1 Br1 107.44(9) 4_566 . ?
O1 Cd1 Br1 174.42(9) 4_566 . ?
O1 Cd1 N2 69.62(11) 4_566 4_566 ?
N1 Cd1 Br1 91.14(9) 3_655 . ?
N1 Cd1 N2 92.76(13) 3_655 4_566 ?
N1 Cd1 O1 93.73(13) 3_655 4_566 ?
N6 Cd1 Br1 89.39(9) . . ?
N6 Cd1 N2 80.14(13) . 4_566 ?
N6 Cd1 O1 85.44(12) . 4_566 ?
N6 Cd1 N1 172.69(13) . 3_655 ?
N5 Cd1 Br1 97.96(9) 2_745 . ?
N5 Cd1 N2 152.96(13) 2_745 4_566 ?
N5 Cd1 O1 84.26(12) 2_745 4_566 ?
N5 Cd1 N1 95.88(15) 2_745 3_655 ?
N5 Cd1 N6 91.26(15) 2_745 . ?
N3 N2 Cd1 114.2(2) . 4_565 ?
C10 N2 Cd1 128.3(3) . 4_565 ?
C10 N2 N3 117.4(4) . . ?
C9 O1 Cd1 113.0(3) . 4_565 ?
C13 N1 Cd1 117.3(3) . 3_655 ?
C15 N1 Cd1 127.4(3) . 3_655 ?
C15 N1 C13 115.3(4) . . ?
C9 N3 N2 111.8(3) . . ?
C14 C11 C10 126.6(4) . . ?
C12 C11 C10 118.0(4) . . ?
C12 C11 C14 115.4(4) . . ?
N6 C1 H1 118.3(2) . . ?
C2 C1 H1 118.3(2) . . ?
C2 C1 N6 123.4(4) . . ?
C1 N6 Cd1 117.7(3) . . ?
C5 N6 Cd1 121.1(3) . . ?
C5 N6 C1 118.8(4) . . ?
C9 C2 C1 121.8(4) . . ?
C3 C2 C1 118.4(4) . . ?
C3 C2 C9 119.7(4) . . ?
C11 C10 N2 129.9(4) . . ?
H10 C10 N2 115.1(3) . . ?
H10 C10 C11 115.1(2) . . ?
H5 C5 N6 119.2(3) . . ?
C4 C5 N6 121.6(4) . . ?
C4 C5 H5 119.2(3) . . ?
N3 C9 O1 128.4(4) . . ?
C2 C9 O1 117.9(4) . . ?
C2 C9 N3 113.7(4) . . ?
H3 C3 C2 120.9(3) . . ?
C4 C3 C2 118.2(4) . . ?
C4 C3 H3 120.9(3) . . ?
C3 C4 C5 119.6(4) . . ?
N4 C4 C5 119.3(4) . . ?
N4 C4 C3 121.1(4) . . ?
H13 C13 N1 117.5(3) . . ?
C14 C13 N1 125.0(5) . . ?
C14 C13 H13 117.5(3) . . ?
N4 C8 H8 124.8(2) . . ?
N5 C8 H8 124.8(2) . . ?
N5 C8 N4 110.5(4) . . ?
C8 N4 C4 127.2(4) . . ?
H15 C15 N1 118.0(3) . . ?
C12 C15 N1 124.0(4) . . ?
C12 C15 H15 118.0(3) . . ?
C13 C14 C11 119.9(5) . . ?
H14 C14 C11 120.1(3) . . ?
H14 C14 C13 120.1(3) . . ?
C8 N5 Cd1 130.1(3) . 2_755 ?
C15 C12 C11 120.2(5) . . ?
H12 C12 C11 119.9(3) . . ?
H12 C12 C15 119.9(3) . . ?
C7 C6 H6 127.9(5) . . ?
H7 C7 C6 124.9(5) . . ?
C7' C6' H6' 127.6(10) . . ?
H7' C7' C6' 125.3(9) . . ?

loop_
_geom_bond_atom_site_label_1
_geom_bond_atom_site_label_2
_geom_bond_distance
_geom_bond_site_symmetry_2
_geom_bond_publ_flag
Cd1 Br1 2.6369(6) . ?
Cd1 N2 2.358(3) 4_566 ?
Cd1 O1 2.284(3) 4_566 ?
Cd1 N1 2.393(3) 3_655 ?
Cd1 N6 2.483(3) . ?
Cd1 N5 2.291(3) 2_745 ?
N2 N3 1.381(5) . ?
N2 C10 1.297(5) . ?
O1 C9 1.255(5) . ?
N1 C13 1.319(6) . ?
N1 C15 1.304(6) . ?
N3 C9 1.339(5) . ?
C11 C10 1.475(6) . ?
C11 C14 1.365(7) . ?
C11 C12 1.384(6) . ?
C1 H1 0.9300 . ?
C1 N6 1.323(5) . ?
C1 C2 1.391(6) . ?
N6 C5 1.341(6) . ?
C2 C9 1.496(6) . ?
C2 C3 1.387(6) . ?
C10 H10 0.9300 . ?
C5 H5 0.9300 . ?
C5 C4 1.391(7) . ?
C3 H3 0.9300 . ?
C3 C4 1.394(7) . ?
C4 N4 1.424(6) . ?
C13 H13 0.9300 . ?
C13 C14 1.382(7) . ?
C8 H8 0.9300 . ?
C8 N4 1.353(5) . ?
C8 N5 1.316(5) . ?
N4 C6 1.462(10) . ?
N4 C6' 1.449(18) . ?
C15 H15 0.9300 . ?
C15 C12 1.393(7) . ?
C14 H14 0.9300 . ?
N5 C7 1.419(10) . ?
N5 C7' 1.408(16) . ?
C12 H12 0.9300 . ?
C6 H6 0.9300 . ?
C6 C7 1.343(13) . ?
C7 H7 0.9300 . ?
C6' H6' 0.9300 . ?
C6' C7' 1.35(2) . ?
C7' H7' 0.9300 . ?

loop_
_smtbx_masks_void_nr
_smtbx_masks_void_average_x
_smtbx_masks_void_average_y
_smtbx_masks_void_average_z
_smtbx_masks_void_volume
_smtbx_masks_void_count_electrons
_smtbx_masks_void_content
1 0.500 0.000 0.500 383.5 118.4 ?
2 0.500 0.500 1.000 383.5 118.4 ?
